data_4507973
loop_
_publ_author_name
'Helttunen, Kaisa'
'Lehtovaara, Lauri'
'H\"akkinen, Hannu'
'Nissinen, Maija'

_publ_section_title
;
 Crystal Structures and Density Functional Theory Calculations ofo-
 andp-Nitroaniline Derivatives: Combined Effect of Hydrogen Bonding and
 Aromatic Interactions on Dimerization Energy
;
_journal_issue 8
_journal_name_full 'Crystal Growth &amp; Design'
_journal_page_first 3603
_journal_paper_doi 10.1021/cg4005714
_journal_volume 13
_journal_year 2013
_chemical_formula_moiety 'C9 H12 N2 O5 S'
_chemical_formula_sum 'C9 H12 N2 O5 S'
_chemical_formula_weight 260.27
_chemical_melting_point 82.5(5)
_chemical_name_systematic
; 
 2-((2-nitrophenyl)amino)ethyl 
methanesulfonate 
;
_space_group_IT_number 14
_symmetry_cell_setting monoclinic
_symmetry_space_group_name_Hall '-P 2ybc'
_symmetry_space_group_name_H-M 'P 1 21/c 1'
_atom_sites_solution_hydrogens geom
_atom_sites_solution_primary direct
_atom_sites_solution_secondary difmap
_audit_creation_method SHELXL-97
_cell_angle_alpha 90.00
_cell_angle_beta 98.507(14)
_cell_angle_gamma 90.00
_cell_formula_units_Z 4
_cell_length_a 6.791(6)
_cell_length_b 13.527(4)
_cell_length_c 12.4615(17)
_cell_measurement_reflns_used 1801
_cell_measurement_temperature 173(2)
_cell_measurement_theta_max 66.74
_cell_measurement_theta_min 4.85
_cell_volume 1132.1(11)
_computing_cell_refinement 'SHELXL-97 (Sheldrick, 1997)'
_computing_data_collection 'COLLECT 2000'
_computing_data_reduction 'DENZO-SMN (Otwinowski & Minor, 1997)'
_computing_structure_refinement 'SHELXL-97 (Sheldrick, 1997)'
_computing_structure_solution 'SHELXS-97 (Sheldrick, 1990)'
_diffrn_ambient_temperature 173(2)
_diffrn_measured_fraction_theta_full 0.991
_diffrn_measured_fraction_theta_max 0.991
_diffrn_measurement_device_type 'Bruker Nonius Kappa Apex II CCD'
_diffrn_measurement_method 'phi and omega scans'
_diffrn_radiation_monochromator graphite
_diffrn_radiation_source 'fine-focus sealed tube'
_diffrn_radiation_type CuK\a
_diffrn_radiation_wavelength 1.54178
_diffrn_reflns_av_R_equivalents 0.0592
_diffrn_reflns_av_sigmaI/netI 0.0425
_diffrn_reflns_limit_h_max 8
_diffrn_reflns_limit_h_min -8
_diffrn_reflns_limit_k_max 14
_diffrn_reflns_limit_k_min -16
_diffrn_reflns_limit_l_max 14
_diffrn_reflns_limit_l_min -14
_diffrn_reflns_number 5800
_diffrn_reflns_theta_full 66.74
_diffrn_reflns_theta_max 66.74
_diffrn_reflns_theta_min 4.85
_exptl_absorpt_coefficient_mu 2.704
_exptl_absorpt_correction_T_max 0.7737
_exptl_absorpt_correction_T_min 0.4110
_exptl_absorpt_correction_type multi-scan
_exptl_absorpt_process_details
;
Denzo (Otwinowski, Majewski, Borek & Minor,2003)
;
_exptl_crystal_colour yellow
_exptl_crystal_density_diffrn 1.527
_exptl_crystal_density_method 'not measured'
_exptl_crystal_description rod
_exptl_crystal_F_000 544
_exptl_crystal_size_max 0.40
_exptl_crystal_size_mid 0.24
_exptl_crystal_size_min 0.10
_refine_diff_density_max 0.337
_refine_diff_density_min -0.316
_refine_diff_density_rms 0.055
_refine_ls_extinction_coef 0.0045(5)
_refine_ls_extinction_expression Fc^*^=kFc[1+0.001xFc^2^\l^3^/sin(2\q)]^-1/4^
_refine_ls_extinction_method SHELXL
_refine_ls_goodness_of_fit_ref 1.048
_refine_ls_hydrogen_treatment mixed
_refine_ls_matrix_type full
_refine_ls_number_parameters 159
_refine_ls_number_reflns 1980
_refine_ls_number_restraints 1
_refine_ls_restrained_S_all 1.049
_refine_ls_R_factor_all 0.0387
_refine_ls_R_factor_gt 0.0352
_refine_ls_shift/su_max 0.000
_refine_ls_shift/su_mean 0.000
_refine_ls_structure_factor_coef Fsqd
_refine_ls_weighting_details 'calc w=1/[\s^2^(Fo^2^)+(0.0423P)^2^+0.4128P] where P=(Fo^2^+2Fc^2^)/3'
_refine_ls_weighting_scheme calc
_refine_ls_wR_factor_gt 0.0902
_refine_ls_wR_factor_ref 0.0930
_reflns_number_gt 1801
_reflns_number_total 1980
_reflns_threshold_expression >2sigma(I)
_cod_data_source_file cg4005714_si_002.cif
_cod_data_source_block 1A
_cod_depositor_comments
;
The following automatic conversions were performed:

'_chemical_melting_point' value '82-83' was changed to '82.5(5)' -
the average value was taken and precision was estimated.

Automatic conversion script
Id: cif_fix_values 1891 2012-01-12 08:04:46Z andrius 
;
_cod_original_sg_symbol_H-M P2(1)/c
_cod_database_code 4507973

loop_
_symmetry_equiv_pos_as_xyz
'x, y, z'
'-x, y+1/2, -z+1/2'
'-x, -y, -z'
'x, -y-1/2, z-1/2'

loop_
_atom_site_label
_atom_site_type_symbol
_atom_site_fract_x
_atom_site_fract_y
_atom_site_fract_z
_atom_site_U_iso_or_equiv
_atom_site_adp_type
_atom_site_occupancy
_atom_site_symmetry_multiplicity
_atom_site_calc_flag
_atom_site_refinement_flags
S1 S 0.79864(7) 0.89015(3) 0.04154(3) 0.03061(18) Uani 1 1 d .
N1 N 0.7521(2) 0.45587(11) -0.07172(12) 0.0312(4) Uani 1 1 d .
O1 O 0.7972(2) 0.54345(10) -0.08477(10) 0.0377(3) Uani 1 1 d .
O2 O 0.7342(2) 0.39591(10) -0.14737(10) 0.0412(4) Uani 1 1 d .
O3 O 0.72283(19) 0.79561(9) 0.09750(9) 0.0317(3) Uani 1 1 d .
O4 O 1.0014(2) 0.87552(10) 0.02779(12) 0.0454(4) Uani 1 1 d .
O5 O 0.6533(2) 0.90591(10) -0.05162(11) 0.0449(4) Uani 1 1 d .
N2 N 0.7739(2) 0.58636(11) 0.11910(12) 0.0295(4) Uani 1 1 d D
H2N H 0.781(3) 0.6139(15) 0.0569(14) 0.035 Uiso 1 1 d D
C1 C 0.7199(2) 0.42267(14) 0.03489(13) 0.0281(4) Uani 1 1 d .
C2 C 0.6793(3) 0.32222(14) 0.04527(15) 0.0348(4) Uani 1 1 d .
H2 H 0.6746 0.2799 -0.0158 0.042 Uiso 1 1 calc R
C3 C 0.6459(3) 0.28421(14) 0.14323(16) 0.0377(5) Uani 1 1 d .
H3 H 0.6184 0.2159 0.1505 0.045 Uiso 1 1 calc R
C4 C 0.6531(3) 0.34754(14) 0.23145(15) 0.0345(4) Uani 1 1 d .
H4 H 0.6292 0.3218 0.2993 0.041 Uiso 1 1 calc R
C5 C 0.6940(3) 0.44642(13) 0.22297(14) 0.0296(4) Uani 1 1 d .
H5 H 0.6976 0.4875 0.2851 0.036 Uiso 1 1 calc R
C6 C 0.7308(2) 0.48860(13) 0.12388(13) 0.0263(4) Uani 1 1 d .
C7 C 0.7729(3) 0.65250(13) 0.21073(14) 0.0318(4) Uani 1 1 d .
H7A H 0.8531 0.6233 0.2758 0.038 Uiso 1 1 calc R
H7B H 0.6348 0.6606 0.2259 0.038 Uiso 1 1 calc R
C8 C 0.8564(3) 0.75152(13) 0.18806(14) 0.0340(4) Uani 1 1 d .
H8A H 0.8647 0.7943 0.2530 0.041 Uiso 1 1 calc R
H8B H 0.9919 0.7440 0.1687 0.041 Uiso 1 1 calc R
C9 C 0.7826(3) 0.98406(13) 0.13587(15) 0.0336(4) Uani 1 1 d .
H9A H 0.8677 0.9678 0.2041 0.050 Uiso 1 1 calc R
H9B H 0.6443 0.9906 0.1488 0.050 Uiso 1 1 calc R
H9C H 0.8267 1.0466 0.1076 0.050 Uiso 1 1 calc R

loop_
_atom_site_aniso_label
_atom_site_aniso_U_11
_atom_site_aniso_U_22
_atom_site_aniso_U_33
_atom_site_aniso_U_23
_atom_site_aniso_U_13
_atom_site_aniso_U_12
S1 0.0406(3) 0.0271(3) 0.0253(3) 0.00096(16) 0.00842(18) -0.00011(18)
N1 0.0271(7) 0.0368(9) 0.0296(8) -0.0009(6) 0.0045(6) 0.0016(6)
O1 0.0468(8) 0.0364(7) 0.0313(7) 0.0026(5) 0.0102(6) -0.0031(6)
O2 0.0497(8) 0.0454(8) 0.0291(7) -0.0106(6) 0.0077(6) -0.0027(6)
O3 0.0369(7) 0.0276(7) 0.0294(6) 0.0031(5) 0.0006(5) -0.0027(5)
O4 0.0494(9) 0.0401(8) 0.0528(9) 0.0068(6) 0.0273(7) 0.0054(6)
O5 0.0670(10) 0.0365(8) 0.0283(7) 0.0033(5) -0.0029(6) -0.0002(7)
N2 0.0366(8) 0.0276(8) 0.0252(7) 0.0011(6) 0.0071(6) -0.0004(6)
C1 0.0248(8) 0.0321(9) 0.0273(9) 0.0008(7) 0.0036(6) 0.0001(7)
C2 0.0347(10) 0.0314(9) 0.0376(10) -0.0044(8) 0.0034(8) -0.0020(8)
C3 0.0413(11) 0.0275(9) 0.0440(11) 0.0018(8) 0.0050(8) -0.0045(8)
C4 0.0358(10) 0.0345(10) 0.0338(9) 0.0068(8) 0.0066(8) -0.0001(8)
C5 0.0300(9) 0.0308(9) 0.0281(9) 0.0012(7) 0.0045(7) 0.0005(7)
C6 0.0210(8) 0.0278(9) 0.0296(8) 0.0018(7) 0.0022(6) 0.0023(7)
C7 0.0407(10) 0.0279(9) 0.0266(8) 0.0009(7) 0.0047(7) 0.0004(8)
C8 0.0400(10) 0.0299(9) 0.0300(9) 0.0027(7) -0.0020(7) -0.0018(8)
C9 0.0396(10) 0.0297(10) 0.0322(9) -0.0016(7) 0.0079(7) -0.0026(8)

loop_
_atom_type_symbol
_atom_type_description
_atom_type_scat_dispersion_real
_atom_type_scat_dispersion_imag
_atom_type_scat_source
C C 0.0181 0.0091 'International Tables Vol C Tables 4.2.6.8 and 6.1.1.4'
H H 0.0000 0.0000 'International Tables Vol C Tables 4.2.6.8 and 6.1.1.4'
N N 0.0311 0.0180 'International Tables Vol C Tables 4.2.6.8 and 6.1.1.4'
O O 0.0492 0.0322 'International Tables Vol C Tables 4.2.6.8 and 6.1.1.4'
S S 0.3331 0.5567 'International Tables Vol C Tables 4.2.6.8 and 6.1.1.4'

loop_
_geom_angle_atom_site_label_1
_geom_angle_atom_site_label_2
_geom_angle_atom_site_label_3
_geom_angle
O5 S1 O4 119.19(10)
O5 S1 O3 104.44(8)
O4 S1 O3 108.92(8)
O5 S1 C9 109.59(9)
O4 S1 C9 109.86(9)
O3 S1 C9 103.60(8)
O2 N1 O1 121.68(15)
O2 N1 C1 118.99(15)
O1 N1 C1 119.33(14)
C8 O3 S1 117.66(12)
C6 N2 C7 122.68(15)
C6 N2 H2N 119.9(14)
C7 N2 H2N 116.4(14)
C2 C1 C6 121.89(16)
C2 C1 N1 116.43(16)
C6 C1 N1 121.68(16)
C3 C2 C1 120.49(17)
C3 C2 H2 119.8
C1 C2 H2 119.8
C2 C3 C4 118.77(18)
C2 C3 H3 120.6
C4 C3 H3 120.6
C5 C4 C3 121.58(17)
C5 C4 H4 119.2
C3 C4 H4 119.2
C4 C5 C6 121.56(17)
C4 C5 H5 119.2
C6 C5 H5 119.2
N2 C6 C5 119.85(15)
N2 C6 C1 124.45(15)
C5 C6 C1 115.70(15)
N2 C7 C8 110.92(15)
N2 C7 H7A 109.5
C8 C7 H7A 109.5
N2 C7 H7B 109.5
C8 C7 H7B 109.5
H7A C7 H7B 108.0
O3 C8 C7 107.48(15)
O3 C8 H8A 110.2
C7 C8 H8A 110.2
O3 C8 H8B 110.2
C7 C8 H8B 110.2
H8A C8 H8B 108.5
S1 C9 H9A 109.5
S1 C9 H9B 109.5
H9A C9 H9B 109.5
S1 C9 H9C 109.5
H9A C9 H9C 109.5
H9B C9 H9C 109.5

loop_
_geom_bond_atom_site_label_1
_geom_bond_atom_site_label_2
_geom_bond_distance
S1 O5 1.4241(15)
S1 O4 1.4264(19)
S1 O3 1.5789(13)
S1 C9 1.7450(18)
N1 O2 1.2358(19)
N1 O1 1.240(2)
N1 C1 1.449(2)
O3 C8 1.466(2)
N2 C6 1.358(2)
N2 C7 1.451(2)
N2 H2N 0.868(15)
C1 C2 1.396(3)
C1 C6 1.416(2)
C2 C3 1.374(3)
C2 H2 0.9500
C3 C4 1.389(3)
C3 H3 0.9500
C4 C5 1.373(3)
C4 H4 0.9500
C5 C6 1.416(2)
C5 H5 0.9500
C7 C8 1.498(3)
C7 H7A 0.9900
C7 H7B 0.9900
C8 H8A 0.9900
C8 H8B 0.9900
C9 H9A 0.9800
C9 H9B 0.9800
C9 H9C 0.9800

loop_
_geom_hbond_atom_site_label_D
_geom_hbond_atom_site_label_H
_geom_hbond_atom_site_label_A
_geom_hbond_distance_DH
_geom_hbond_distance_HA
_geom_hbond_distance_DA
_geom_hbond_angle_DHA
N2 H2N O1 0.868(15) 2.023(19) 2.6335(19) 126.4(18)

loop_
_geom_torsion_atom_site_label_1
_geom_torsion_atom_site_label_2
_geom_torsion_atom_site_label_3
_geom_torsion_atom_site_label_4
_geom_torsion
O5 S1 O3 C8 171.33(13)
O4 S1 O3 C8 42.97(15)
C9 S1 O3 C8 -73.93(14)
O2 N1 C1 C2 3.0(2)
O1 N1 C1 C2 -176.95(16)
O2 N1 C1 C6 -177.57(16)
O1 N1 C1 C6 2.5(2)
C6 C1 C2 C3 0.8(3)
N1 C1 C2 C3 -179.73(17)
C1 C2 C3 C4 0.1(3)
C2 C3 C4 C5 -0.4(3)
C3 C4 C5 C6 0.0(3)
C7 N2 C6 C5 -3.7(2)
C7 N2 C6 C1 176.53(16)
C4 C5 C6 N2 -178.93(16)
C4 C5 C6 C1 0.9(2)
C2 C1 C6 N2 178.54(16)
N1 C1 C6 N2 -0.9(3)
C2 C1 C6 C5 -1.2(2)
N1 C1 C6 C5 179.33(15)
C6 N2 C7 C8 171.09(15)
S1 O3 C8 C7 -167.75(12)
N2 C7 C8 O3 64.21(19)
